data_8104359
loop_
_publ_author_name
'Gramlich-Meier, R.'
'Meier, W.M.'
'Smith, B.K.'

_publ_section_title
;
 On faults in the framework structure of the zeolite ferrierite
;
_journal_name_full 'Zeitschrift fuer Kristallographie (149,1979-)'
_journal_page_first 201
_journal_page_last 210
_journal_volume 169
_journal_year 1984
_chemical_formula_sum 'Al7 Ca0.5 H45.28 K0.8 Mg2 Na0.2 O94.64 Si29'
_chemical_name_systematic '(Na0.2 K0.8) Ca0.5 Mg2 (Al7 Si29 O72) (H2 O)22.64'
_space_group_IT_number 71
_symmetry_space_group_name_Hall '-I 2 2'
_symmetry_space_group_name_H-M 'I m m m'
_cell_angle_alpha 90
_cell_angle_beta 90
_cell_angle_gamma 90
_cell_formula_units_Z 1
_cell_length_a 19.22
_cell_length_b 14.124
_cell_length_c 7.493
_cell_volume 2034.074
_citation_journal_id_ASTM ZEKRDZ
_cod_data_source_file Gramlich-Meier_ZEKRDZ_1984_1970.cif
_cod_data_source_block H45.28Al7Ca0.5K0.8Mg2Na0.2O94.64Si29
_cod_original_formula_sum 'H45.28 Al7 Ca0.5 K0.8 Mg2 Na0.2 O94.64 Si29'
_cod_database_code 8104359

loop_
_symmetry_equiv_pos_as_xyz
x,y,z
-x,-y,z
x,-y,-z
-x,y,-z
-x,-y,-z
x,y,-z
-x,y,z
x,-y,z
x+1/2,y+1/2,z+1/2
-x+1/2,-y+1/2,z+1/2
x+1/2,-y+1/2,-z+1/2
-x+1/2,y+1/2,-z+1/2
-x+1/2,-y+1/2,-z+1/2
x+1/2,y+1/2,-z+1/2
-x+1/2,y+1/2,z+1/2
x+1/2,-y+1/2,z+1/2

loop_
_atom_site_label
_atom_site_type_symbol
_atom_site_fract_x
_atom_site_fract_y
_atom_site_fract_z
_atom_site_occupancy
_atom_site_U_iso_or_equiv
O10 O-2 0.403 0.429 0 0.4 0.0
O3 O-2 0.102 0.0901 0 1 0.0
O13 O-2 0.5 0.126 0.2 0.76 0.0
O1 O-2 0 0.216 0 1 0.0
Si2 Si+4 0.0843 0.2031 0 0.806 0.0
Al4 Al+3 0.3229 0.2024 0.2072 0.194 0.0
O8 O-2 0.3211 0.0914 0.248 1 0.0
Si4 Si+4 0.3229 0.2024 0.2072 0.806 0.0
O7 O-2 0.1157 0.2501 0.182 1 0.0
O6 O-2 0.3428 0.22 0 1 0.0
O4 O-2 0.2021 0 0.179 1 0.0
Na1 Na+1 0.4286 0 0 0.05 0.0
O11 O-2 0.45 0.366 0 0.6 0.0
O12 O-2 0.44 0 0.23 0.32 0.0
Si1 Si+4 0.1552 0 0 0.806 0.0
Al3 Al+3 0.2718 0 0.292 0.194 0.0
Al1 Al+3 0.1552 0 0 0.194 0.0
K1 K+1 0.4286 0 0 0.2 0.0
O5 O-2 0.25 0.25 0.25 1 0.0
O9 O-2 0 0 0.233 1 0.0
O2 O-2 0.249 0 0.5 1 0.0
Mg1 Mg+2 0 0 0.5 1 0.0
Al2 Al+3 0.0843 0.2031 0 0.194 0.0
Si3 Si+4 0.2718 0 0.292 0.806 0.0
O14 O-2 0.38 0.5 0 0.5 0.0
